data_2238318
loop_
_publ_author_name
'Santhakumari, R.'
'Selvanayagam, S.'
'Ramamurthi, K.'
'Radha, N.'
'Yamin, Bohari M.'

_publ_section_title
;
 1-(2-Chlorophenyl)-3-(2-ethylhexanoyl)thiourea
;
_journal_coeditor_code BT6917
_journal_issue 8
_journal_name_full 'Acta Crystallographica Section E'
_journal_page_first o1220
_journal_paper_doi 10.1107/S160053681301828X
_journal_volume 69
_journal_year 2013
_chemical_formula_iupac 'C15 H21 Cl N2 O S'
_chemical_formula_moiety 'C15 H21 Cl N2 O S'
_chemical_formula_sum 'C15 H21 Cl N2 O S'
_chemical_formula_weight 312.85
_chemical_name_systematic
;
1-(2-Chlorophenyl)-3-(2-ethylhexanoyl)thiourea
;
_space_group_crystal_system triclinic
_space_group_IT_number 2
_space_group_name_Hall '-P 1'
_space_group_name_H-M_alt 'P -1'
_symmetry_space_group_name_Hall '-P 1'
_symmetry_space_group_name_H-M 'P -1'
_atom_sites_solution_hydrogens geom
_atom_sites_solution_secondary difmap
_audit_creation_method SHELXL-2013
_cell_angle_alpha 97.748(17)
_cell_angle_beta 98.100(17)
_cell_angle_gamma 103.72(2)
_cell_formula_units_Z 2
_cell_length_a 7.264(5)
_cell_length_b 10.056(7)
_cell_length_c 11.935(9)
_cell_measurement_reflns_used 6222
_cell_measurement_temperature 292(2)
_cell_measurement_theta_max 24.8
_cell_measurement_theta_min 2.3
_cell_volume 825.6(10)
_computing_cell_refinement 'SAINT (Bruker, 2001)'
_computing_data_collection 'SMART (Bruker, 2001)'
_computing_data_reduction 'SAINT (Bruker, 2001)'
_computing_molecular_graphics
;
ORTEP-3 for Windows (Farrugia, 2012) and PLATON (Spek, 2009)
;
_computing_publication_material 'SHELXL97 (Sheldrick, 2008) and PLATON (Spek, 2009)'
_computing_structure_refinement 'SHELXL2013 (Sheldrick, 2008)'
_computing_structure_solution 'SHELXS97 (Sheldrick, 2008)'
_diffrn_ambient_temperature 292(2)
_diffrn_measured_fraction_theta_full 0.966
_diffrn_measured_fraction_theta_max 0.991
_diffrn_measurement_device_type 'Bruker SMART APEX CCD area-detector'
_diffrn_measurement_method '\w scans'
_diffrn_radiation_source 'fine-focus sealed tube'
_diffrn_radiation_type MoK\a
_diffrn_radiation_wavelength 0.71073
_diffrn_reflns_av_R_equivalents 0.0667
_diffrn_reflns_limit_h_max 8
_diffrn_reflns_limit_h_min -8
_diffrn_reflns_limit_k_max 11
_diffrn_reflns_limit_k_min -11
_diffrn_reflns_limit_l_max 14
_diffrn_reflns_limit_l_min -14
_diffrn_reflns_number 8136
_diffrn_reflns_theta_full 25.242
_diffrn_reflns_theta_max 24.998
_diffrn_reflns_theta_min 1.750
_exptl_absorpt_coefficient_mu 0.355
_exptl_absorpt_correction_type none
_exptl_crystal_colour colourless
_exptl_crystal_density_diffrn 1.259
_exptl_crystal_density_method 'not measured'
_exptl_crystal_description block
_exptl_crystal_F_000 332
_exptl_crystal_size_max 0.22
_exptl_crystal_size_mid 0.20
_exptl_crystal_size_min 0.18
_refine_diff_density_max 0.374
_refine_diff_density_min -0.264
_refine_ls_extinction_method none
_refine_ls_goodness_of_fit_ref 1.024
_refine_ls_hydrogen_treatment constr
_refine_ls_matrix_type full
_refine_ls_number_parameters 200
_refine_ls_number_reflns 2878
_refine_ls_number_restraints 4
_refine_ls_restrained_S_all 1.036
_refine_ls_R_factor_all 0.1277
_refine_ls_R_factor_gt 0.0759
_refine_ls_shift/su_max 0.000
_refine_ls_shift/su_mean 0.000
_refine_ls_structure_factor_coef Fsqd
_refine_ls_weighting_details
;
 w=1/[\s^2^(Fo^2^)+(0.1250P)^2^]
 where P=(Fo^2^+2Fc^2^)/3
;
_refine_ls_weighting_scheme calc
_refine_ls_wR_factor_gt 0.1910
_refine_ls_wR_factor_ref 0.2301
_reflns_number_gt 1700
_reflns_number_total 2878
_reflns_threshold_expression I>2\s(I)
_cod_data_source_file bt6917.cif
_cod_data_source_block I
_cod_original_cell_volume 825.5(11)
_cod_database_code 2238318
_cod_database_fobs_code 2238318
_shelx_space_group_comment
;
The symmetry employed for this shelxl refinement is uniquely defined
by the following loop, which should always be used as a source of
symmetry information in preference to the above space-group names.
They are only intended as comments.
;
_shelxl_version_number 20.13

loop_
_space_group_symop_operation_xyz
'x, y, z'
'-x, -y, -z'

loop_
_atom_site_type_symbol
_atom_site_label
_atom_site_fract_x
_atom_site_fract_y
_atom_site_fract_z
_atom_site_U_iso_or_equiv
_atom_site_adp_type
_atom_site_calc_flag
_atom_site_occupancy
_atom_site_disorder_assembly
_atom_site_disorder_group
Cl Cl1 0.0875(2) 0.56892(16) -0.31845(12) 0.0787(5) Uani d 1 . .
S S1 0.23733(18) 0.95432(13) -0.12264(10) 0.0649(5) Uani d 1 . .
O O1 0.1744(4) 0.6032(3) 0.0822(3) 0.0589(9) Uani d 1 . .
N N1 0.0376(5) 0.7093(4) -0.0934(3) 0.0478(9) Uani d 1 . .
H H1 0.0249 0.6407 -0.0566 0.057 Uiso calc 1 . .
N N2 0.3169(5) 0.8104(4) 0.0374(3) 0.0480(9) Uani d 1 . .
H H2 0.4181 0.8790 0.0578 0.058 Uiso calc 1 . .
C C1 -0.2560(7) 0.7626(5) -0.1733(4) 0.0581(12) Uani d 1 . .
H H1A -0.2591 0.8089 -0.1010 0.070 Uiso calc 1 . .
C C2 -0.4017(7) 0.7532(6) -0.2651(5) 0.0677(15) Uani d 1 . .
H H2A -0.5034 0.7921 -0.2547 0.081 Uiso calc 1 . .
C C3 -0.3938(8) 0.6860(6) -0.3712(5) 0.0733(16) Uani d 1 . .
H H3 -0.4911 0.6795 -0.4329 0.088 Uiso calc 1 . .
C C4 -0.2470(8) 0.6287(5) -0.3879(4) 0.0645(14) Uani d 1 . .
H H4 -0.2441 0.5826 -0.4604 0.077 Uiso calc 1 . .
C C5 -0.1014(6) 0.6392(5) -0.2968(4) 0.0514(12) Uani d 1 . .
C C6 -0.1079(6) 0.7039(4) -0.1892(3) 0.0425(10) Uani d 1 . .
C C7 0.1916(6) 0.8164(4) -0.0593(3) 0.0455(11) Uani d 1 . .
C C8 0.3017(6) 0.7097(5) 0.1054(3) 0.0454(10) Uani d 1 . .
C C9 0.4490(7) 0.7445(5) 0.2141(4) 0.0563(13) Uani d 1 . .
H H9 0.5358 0.8356 0.2147 0.068 Uiso calc 1 . .
C C10 0.5689(8) 0.6399(6) 0.2138(4) 0.0719(15) Uani d 1 . .
H H10A 0.6536 0.6587 0.2878 0.086 Uiso calc 1 . .
H H10B 0.4831 0.5478 0.2056 0.086 Uiso calc 1 . .
C C11 0.6883(9) 0.6393(7) 0.1219(5) 0.094(2) Uani d 1 . .
H H11A 0.6062 0.6196 0.0480 0.142 Uiso calc 1 . .
H H11B 0.7572 0.5693 0.1274 0.142 Uiso calc 1 . .
H H11C 0.7783 0.7287 0.1312 0.142 Uiso calc 1 . .
C C12 0.3511(8) 0.7576(6) 0.3165(4) 0.0711(15) Uani d 1 . .
H H12A 0.2709 0.6665 0.3194 0.085 Uiso calc 1 . .
H H12B 0.4495 0.7845 0.3853 0.085 Uiso calc 1 . .
C C13 0.2284(12) 0.8584(8) 0.3208(5) 0.110(2) Uani d 1 . .
H H13A 0.1449 0.8468 0.2473 0.132 Uiso calc 0.46 A 1
H H13B 0.3081 0.9534 0.3400 0.132 Uiso calc 0.46 A 1
H H13C 0.1402 0.8344 0.2478 0.132 Uiso calc 0.54 A 2
H H13D 0.3138 0.9487 0.3212 0.132 Uiso calc 0.54 A 2
C C14 0.104(3) 0.8234(19) 0.4181(15) 0.109(8) Uani d 0.46 B 1
H H14A -0.0231 0.8385 0.4033 0.131 Uiso calc 0.46 B 1
H H14B 0.0991 0.7324 0.4382 0.131 Uiso calc 0.46 B 1
C C15 0.251(4) 0.941(2) 0.499(3) 0.187(13) Uani d 0.46 B 1
H H15A 0.2142 0.9492 0.5737 0.280 Uiso calc 0.46 B 1
H H15B 0.2567 1.0259 0.4705 0.280 Uiso calc 0.46 B 1
H H15C 0.3751 0.9218 0.5057 0.280 Uiso calc 0.46 B 1
C C14' 0.105(3) 0.882(2) 0.4141(13) 0.174(14) Uani d 0.54 B 2
H H14C 0.0756 0.9708 0.4128 0.209 Uiso calc 0.54 B 2
H H14D -0.0164 0.8103 0.3945 0.209 Uiso calc 0.54 B 2
C C15' 0.197(3) 0.879(2) 0.5325(13) 0.141(10) Uani d 0.54 B 2
H H15D 0.1141 0.8968 0.5853 0.211 Uiso calc 0.54 B 2
H H15E 0.3176 0.9491 0.5529 0.211 Uiso calc 0.54 B 2
H H15F 0.2200 0.7893 0.5360 0.211 Uiso calc 0.54 B 2

loop_
_atom_site_aniso_label
_atom_site_aniso_U_11
_atom_site_aniso_U_22
_atom_site_aniso_U_33
_atom_site_aniso_U_12
_atom_site_aniso_U_13
_atom_site_aniso_U_23
Cl1 0.0737(10) 0.0888(11) 0.0753(9) 0.0267(8) 0.0178(7) 0.0058(8)
S1 0.0619(8) 0.0570(8) 0.0629(8) -0.0092(6) -0.0105(6) 0.0332(6)
O1 0.056(2) 0.054(2) 0.0582(19) -0.0049(17) -0.0026(15) 0.0277(16)
N1 0.048(2) 0.047(2) 0.0413(19) -0.0009(18) -0.0026(16) 0.0199(17)
N2 0.046(2) 0.047(2) 0.0398(19) -0.0049(16) -0.0046(15) 0.0137(16)
C1 0.055(3) 0.061(3) 0.057(3) 0.010(2) 0.007(2) 0.015(2)
C2 0.045(3) 0.066(3) 0.093(4) 0.012(3) 0.004(3) 0.029(3)
C3 0.065(4) 0.081(4) 0.067(4) 0.010(3) -0.014(3) 0.030(3)
C4 0.073(4) 0.066(3) 0.044(3) 0.003(3) -0.005(2) 0.014(2)
C5 0.043(3) 0.057(3) 0.051(3) 0.003(2) 0.004(2) 0.022(2)
C6 0.035(2) 0.045(2) 0.042(2) -0.0019(19) -0.0005(18) 0.016(2)
C7 0.044(2) 0.050(3) 0.035(2) 0.000(2) 0.0018(18) 0.010(2)
C8 0.044(2) 0.051(3) 0.042(2) 0.007(2) 0.0069(19) 0.018(2)
C9 0.057(3) 0.062(3) 0.046(3) 0.003(2) -0.003(2) 0.028(2)
C10 0.068(4) 0.083(4) 0.063(3) 0.023(3) -0.008(3) 0.023(3)
C11 0.086(4) 0.123(6) 0.089(4) 0.045(4) 0.018(4) 0.033(4)
C12 0.090(4) 0.069(3) 0.046(3) 0.006(3) 0.004(3) 0.014(3)
C13 0.161(7) 0.129(6) 0.063(4) 0.081(6) 0.025(4) 0.017(4)
C14 0.113(14) 0.079(15) 0.15(2) 0.065(12) 0.018(12) -0.013(12)
C15 0.14(2) 0.12(2) 0.27(4) 0.027(16) -0.07(2) 0.04(2)
C14' 0.27(3) 0.13(2) 0.144(18) 0.16(2) -0.006(17) -0.049(15)
C15' 0.27(3) 0.143(17) 0.089(11) 0.130(19) 0.113(15) 0.073(12)

loop_
_atom_type_symbol
_atom_type_description
_atom_type_scat_dispersion_real
_atom_type_scat_dispersion_imag
_atom_type_scat_source
C C 0.0033 0.0016 'International Tables Vol C Tables 4.2.6.8 and 6.1.1.4'
H H 0.0000 0.0000 'International Tables Vol C Tables 4.2.6.8 and 6.1.1.4'
N N 0.0061 0.0033 'International Tables Vol C Tables 4.2.6.8 and 6.1.1.4'
O O 0.0106 0.0060 'International Tables Vol C Tables 4.2.6.8 and 6.1.1.4'
S S 0.1246 0.1234 'International Tables Vol C Tables 4.2.6.8 and 6.1.1.4'
Cl Cl 0.1484 0.1585 'International Tables Vol C Tables 4.2.6.8 and 6.1.1.4'

loop_
_geom_angle_atom_site_label_1
_geom_angle_atom_site_label_2
_geom_angle_atom_site_label_3
_geom_angle
C7 N1 C6 122.2(3)
C7 N1 H1 118.9
C6 N1 H1 118.9
C8 N2 C7 128.9(4)
C8 N2 H2 115.6
C7 N2 H2 115.6
C6 C1 C2 120.0(5)
C6 C1 H1A 120.0
C2 C1 H1A 120.0
C3 C2 C1 119.2(5)
C3 C2 H2A 120.4
C1 C2 H2A 120.4
C4 C3 C2 121.1(5)
C4 C3 H3 119.4
C2 C3 H3 119.4
C3 C4 C5 119.6(5)
C3 C4 H4 120.2
C5 C4 H4 120.2
C6 C5 C4 120.3(5)
C6 C5 Cl1 120.0(3)
C4 C5 Cl1 119.7(4)
C1 C6 C5 119.7(4)
C1 C6 N1 119.8(4)
C5 C6 N1 120.6(4)
N1 C7 N2 116.1(3)
N1 C7 S1 124.4(3)
N2 C7 S1 119.5(3)
O1 C8 N2 122.6(4)
O1 C8 C9 122.1(4)
N2 C8 C9 115.3(4)
C8 C9 C12 109.7(4)
C8 C9 C10 110.0(4)
C12 C9 C10 114.5(4)
C8 C9 H9 107.5
C12 C9 H9 107.5
C10 C9 H9 107.5
C11 C10 C9 115.2(4)
C11 C10 H10A 108.5
C9 C10 H10A 108.5
C11 C10 H10B 108.5
C9 C10 H10B 108.5
H10A C10 H10B 107.5
C10 C11 H11A 109.5
C10 C11 H11B 109.5
H11A C11 H11B 109.5
C10 C11 H11C 109.5
H11A C11 H11C 109.5
H11B C11 H11C 109.5
C13 C12 C9 116.9(4)
C13 C12 H12A 108.1
C9 C12 H12A 108.1
C13 C12 H12B 108.1
C9 C12 H12B 108.1
H12A C12 H12B 107.3
C12 C13 C14' 125.5(8)
C12 C13 C14 105.6(9)
C12 C13 H13A 110.6
C14 C13 H13A 110.6
C12 C13 H13B 110.6
C14 C13 H13B 110.6
H13A C13 H13B 108.7
C12 C13 H13C 105.9
C14' C13 H13C 105.9
C12 C13 H13D 105.9
C14' C13 H13D 105.9
H13C C13 H13D 106.3
C15 C14 C13 87.7(19)
C15 C14 H14A 114.0
C13 C14 H14A 114.0
C15 C14 H14B 114.0
C13 C14 H14B 114.0
H14A C14 H14B 111.2
C14 C15 H15A 109.5
C14 C15 H15B 109.5
H15A C15 H15B 109.5
C14 C15 H15C 109.5
H15A C15 H15C 109.5
H15B C15 H15C 109.5
C15' C14' C13 114.4(11)
C15' C14' H14C 108.7
C13 C14' H14C 108.7
C15' C14' H14D 108.7
C13 C14' H14D 108.7
H14C C14' H14D 107.6
C14' C15' H15D 109.5
C14' C15' H15E 109.5
H15D C15' H15E 109.5
C14' C15' H15F 109.5
H15D C15' H15F 109.5
H15E C15' H15F 109.5

loop_
_geom_bond_atom_site_label_1
_geom_bond_atom_site_label_2
_geom_bond_distance
Cl1 C5 1.720(5)
S1 C7 1.655(4)
O1 C8 1.206(5)
N1 C7 1.326(5)
N1 C6 1.430(5)
N1 H1 0.8600
N2 C8 1.374(5)
N2 C7 1.384(5)
N2 H2 0.8600
C1 C6 1.367(6)
C1 C2 1.388(7)
C1 H1A 0.9300
C2 C3 1.367(7)
C2 H2A 0.9300
C3 C4 1.352(7)
C3 H3 0.9300
C4 C5 1.379(6)
C4 H4 0.9300
C5 C6 1.372(6)
C8 C9 1.503(6)
C9 C12 1.505(7)
C9 C10 1.516(7)
C9 H9 0.9800
C10 C11 1.492(8)
C10 H10A 0.9700
C10 H10B 0.9700
C11 H11A 0.9600
C11 H11B 0.9600
C11 H11C 0.9600
C12 C13 1.501(8)
C12 H12A 0.9700
C12 H12B 0.9700
C13 C14' 1.553(10)
C13 C14 1.592(10)
C13 H13A 0.9700
C13 H13B 0.9700
C13 H13C 0.9700
C13 H13D 0.9700
C14 C15 1.507(10)
C14 H14A 0.9700
C14 H14B 0.9700
C15 H15A 0.9600
C15 H15B 0.9600
C15 H15C 0.9600
C14' C15' 1.484(10)
C14' H14C 0.9700
C14' H14D 0.9700
C15' H15D 0.9600
C15' H15E 0.9600
C15' H15F 0.9600

loop_
_geom_hbond_atom_site_label_D
_geom_hbond_atom_site_label_H
_geom_hbond_atom_site_label_A
_geom_hbond_site_symmetry_A
_geom_hbond_distance_DH
_geom_hbond_distance_HA
_geom_hbond_distance_DA
_geom_hbond_angle_DHA
N1 H1 O1 . 0.86 1.98 2.652(4) 134.2
N1 H1 O1 2_565 0.86 2.49 3.184(5) 138.5
N2 H2 S1 2_675 0.86 2.61 3.451(4) 167.9
C9 H9 S1 2_675 0.98 2.81 3.725(5) 156.6

loop_
_geom_torsion_atom_site_label_1
_geom_torsion_atom_site_label_2
_geom_torsion_atom_site_label_3
_geom_torsion_atom_site_label_4
_geom_torsion
C6 C1 C2 C3 -0.7(7)
C1 C2 C3 C4 0.0(8)
C2 C3 C4 C5 -0.6(8)
C3 C4 C5 C6 1.7(7)
C3 C4 C5 Cl1 -178.9(4)
C2 C1 C6 C5 1.8(7)
C2 C1 C6 N1 -177.5(4)
C4 C5 C6 C1 -2.3(7)
Cl1 C5 C6 C1 178.3(3)
C4 C5 C6 N1 177.0(4)
Cl1 C5 C6 N1 -2.4(6)
C7 N1 C6 C1 -86.5(5)
C7 N1 C6 C5 94.1(5)
C6 N1 C7 N2 177.5(4)
C6 N1 C7 S1 -1.0(6)
C8 N2 C7 N1 -1.8(7)
C8 N2 C7 S1 176.8(4)
C7 N2 C8 O1 5.4(7)
C7 N2 C8 C9 -171.6(4)
O1 C8 C9 C12 -62.7(6)
N2 C8 C9 C12 114.3(4)
O1 C8 C9 C10 64.0(6)
N2 C8 C9 C10 -119.0(4)
C8 C9 C10 C11 64.0(6)
C12 C9 C10 C11 -172.0(5)
C8 C9 C12 C13 -55.1(6)
C10 C9 C12 C13 -179.3(5)
C9 C12 C13 C14' 176.0(12)
C9 C12 C13 C14 166.2(9)
C12 C13 C14 C15 97.6(12)
C14' C13 C14 C15 -60(3)
C12 C13 C14' C15' 39(2)
C14 C13 C14' C15' 66(4)
